data_4080948
loop_
_publ_author_name
'Ohashi, Masato'
'Shibata, Mitsutoshi'
'Saijo, Hiroki'
'Kambara, Tadashi'
'Ogoshi, Sensuke'

_publ_section_title
;
 Carbon--Fluorine Bond Activation of Tetrafluoroethylene on Palladium(0)
 and Nickel(0): Heat or Lewis Acidic Additive Promoted Oxidative Addition
;
_journal_issue 13
_journal_name_full Organometallics
_journal_page_first 3631
_journal_paper_doi 10.1021/om400255t
_journal_volume 32
_journal_year 2013
_chemical_formula_moiety '2(C43 H71 F3 N P2 Pd), 2(C18 B F16), 3(C7 H8)'
_chemical_formula_sum 'C143 H166 B2 F38 N2 P4 Pd2'
_chemical_formula_weight 2993.08
_chemical_name_systematic
; 
 ? 
;
_space_group_IT_number 2
_symmetry_cell_setting triclinic
_symmetry_Int_Tables_number 2
_symmetry_space_group_name_Hall '-P 1'
_symmetry_space_group_name_H-M 'P -1'
_atom_sites_solution_hydrogens geom
_atom_sites_solution_primary direct
_atom_sites_solution_secondary difmap
_audit_creation_method SHELXL-97
_cell_angle_alpha 83.157(2)
_cell_angle_beta 76.7180(10)
_cell_angle_gamma 88.0210(10)
_cell_formula_units_Z 1
_cell_length_a 11.8512(7)
_cell_length_b 13.2993(7)
_cell_length_c 22.5605(13)
_cell_measurement_reflns_used 20678
_cell_measurement_temperature 123(2)
_cell_measurement_theta_max 27.49
_cell_measurement_theta_min 3.04
_cell_volume 3436.0(3)
_computing_cell_refinement 'Rigaku/RAPID Diffractometer Control'
_computing_data_collection 'Rigaku/RAPID Diffractometer Control'
_computing_data_reduction 'teXsan: PROCESS (MSC)'
_computing_molecular_graphics 'Ortep-3 (Louis J. Farrugia, 1999)'
_computing_publication_material 'SHELXL-97 and modified'
_computing_structure_refinement 'SHELXL-97 (Sheldrick, 1999)'
_computing_structure_solution 'PATTY (Bueskens, et al., 1994)'
_diffrn_ambient_temperature 123(2)
_diffrn_detector_area_resol_mean 10.00
_diffrn_measured_fraction_theta_full 0.993
_diffrn_measured_fraction_theta_max 0.993
_diffrn_measurement_device_type 'Rigaku R-AXIS RAPID'
_diffrn_measurement_method \w
_diffrn_radiation_detector 'imaging plate'
_diffrn_radiation_monochromator graphite
_diffrn_radiation_source 'fine-focus sealed tube'
_diffrn_radiation_type MoK\a
_diffrn_radiation_wavelength 0.71075
_diffrn_reflns_av_R_equivalents 0.0335
_diffrn_reflns_av_sigmaI/netI 0.0376
_diffrn_reflns_limit_h_max 15
_diffrn_reflns_limit_h_min -15
_diffrn_reflns_limit_k_max 17
_diffrn_reflns_limit_k_min -17
_diffrn_reflns_limit_l_max 29
_diffrn_reflns_limit_l_min -29
_diffrn_reflns_number 45132
_diffrn_reflns_theta_full 27.48
_diffrn_reflns_theta_max 27.48
_diffrn_reflns_theta_min 3.04
_exptl_absorpt_coefficient_mu 0.411
_exptl_absorpt_correction_T_max 0.9223
_exptl_absorpt_correction_T_min 0.8867
_exptl_absorpt_correction_type multi-scan
_exptl_absorpt_process_details
;
Higashi, T. (1999). Abscor - Empirical Absorption Correction based on
Fourier Series Approximation. Rigaku Corporation, Tokyo, Japan.
;
_exptl_crystal_colour colorless
_exptl_crystal_density_diffrn 1.447
_exptl_crystal_density_method 'not measured'
_exptl_crystal_description platelet
_exptl_crystal_F_000 1542
_exptl_crystal_size_max 0.30
_exptl_crystal_size_mid 0.22
_exptl_crystal_size_min 0.20
_refine_diff_density_max 1.255
_refine_diff_density_min -0.921
_refine_diff_density_rms 0.079
_refine_ls_extinction_method none
_refine_ls_goodness_of_fit_ref 1.033
_refine_ls_hydrogen_treatment constr
_refine_ls_matrix_type full
_refine_ls_number_parameters 855
_refine_ls_number_reflns 15663
_refine_ls_number_restraints 0
_refine_ls_restrained_S_all 1.033
_refine_ls_R_factor_all 0.0548
_refine_ls_R_factor_gt 0.0422
_refine_ls_shift/su_max 0.008
_refine_ls_shift/su_mean 0.000
_refine_ls_structure_factor_coef Fsqd
_refine_ls_weighting_details 'calc w=1/[\s^2^(Fo^2^)+(0.0453P)^2^+4.4132P] where P=(Fo^2^+2Fc^2^)/3'
_refine_ls_weighting_scheme calc
_refine_ls_wR_factor_gt 0.0997
_refine_ls_wR_factor_ref 0.1078
_reflns_number_gt 12949
_reflns_number_total 15663
_reflns_threshold_expression >2sigma(I)
_cod_data_source_file om400255t_si_002.cif
_cod_data_source_block 18-FBArF3
_cod_depositor_comments
;
The following automatic conversions were performed:

'_symmetry_cell_setting' value 'Triclinic' changed to 'triclinic'
according to /home/saulius/struct/CIF-dictionaries/cif_core.dic
dictionary named 'cif_core.dic' version 2.4.2 from
2011-04-26.

'_exptl_absorpt_correction_type' value 'Multi-Scan'
changed to 'multi-scan' according to
/home/saulius/struct/CIF-dictionaries/cif_core.dic dictionary named
'cif_core.dic' version 2.4.2 from 2011-04-26.

Automatic conversion script
Id: cif_fix_values 1891 2012-01-12 08:04:46Z andrius 
;
_cod_original_cell_volume 3435.9(3)
_cod_original_sg_symbol_Hall '-p 1'
_cod_database_code 4080948

loop_
_symmetry_equiv_pos_as_xyz
'x, y, z'
'-x, -y, -z'

loop_
_atom_site_label
_atom_site_type_symbol
_atom_site_fract_x
_atom_site_fract_y
_atom_site_fract_z
_atom_site_U_iso_or_equiv
_atom_site_adp_type
_atom_site_occupancy
_atom_site_symmetry_multiplicity
_atom_site_calc_flag
_atom_site_refinement_flags
Pd Pd 0.086783(16) 0.194006(13) 0.788338(8) 0.01811(6) Uani 1 1 d .
P1 P 0.08897(5) 0.37567(4) 0.76842(3) 0.01974(13) Uani 1 1 d .
P2 P 0.06508(5) 0.01468(4) 0.81329(3) 0.01787(12) Uani 1 1 d .
B B -0.4599(3) -0.1329(2) 0.66541(14) 0.0265(6) Uani 1 1 d .
N N 0.17765(18) 0.17883(14) 0.69804(9) 0.0219(4) Uani 1 1 d .
F1 F -0.11147(14) 0.19854(11) 0.89393(8) 0.0333(4) Uani 1 1 d .
F2 F 0.17092(16) 0.23550(13) 0.91091(9) 0.0412(4) Uani 1 1 d .
F3 F 0.00268(18) 0.23298(13) 0.97757(7) 0.0450(5) Uani 1 1 d .
F70 F -0.56450(14) -0.08306(12) 0.69133(7) 0.0338(4) Uani 1 1 d .
F72 F -0.4177(2) 0.01719(15) 0.73910(9) 0.0624(6) Uani 1 1 d .
F73 F -0.2543(3) 0.15764(15) 0.71152(10) 0.0721(8) Uani 1 1 d .
F74 F -0.10295(19) 0.17647(14) 0.60024(11) 0.0566(6) Uani 1 1 d .
F75 F -0.11740(17) 0.04712(16) 0.51760(10) 0.0557(5) Uani 1 1 d .
F76 F -0.27511(16) -0.09749(16) 0.54471(9) 0.0507(5) Uani 1 1 d .
F78 F -0.33855(16) -0.31598(14) 0.61544(8) 0.0455(5) Uani 1 1 d .
F79 F -0.38832(16) -0.41377(12) 0.52825(8) 0.0407(4) Uani 1 1 d .
F80 F -0.55567(19) -0.34192(16) 0.46965(9) 0.0558(5) Uani 1 1 d .
F81 F -0.6706(2) -0.16820(17) 0.49946(10) 0.0606(6) Uani 1 1 d .
F82 F -0.62045(16) -0.06722(12) 0.58444(8) 0.0395(4) Uani 1 1 d .
F84 F -0.62223(15) -0.27481(14) 0.74637(9) 0.0454(4) Uani 1 1 d .
F85 F -0.58818(19) -0.40432(18) 0.83989(10) 0.0633(6) Uani 1 1 d .
F86 F -0.3734(2) -0.42449(16) 0.86566(9) 0.0593(6) Uani 1 1 d .
F87 F -0.19679(16) -0.30779(14) 0.79672(9) 0.0464(5) Uani 1 1 d .
F88 F -0.22801(15) -0.17953(13) 0.70289(10) 0.0449(4) Uani 1 1 d .
C1 C 0.0092(2) 0.20656(18) 0.87536(12) 0.0289(6) Uani 1 1 d .
C2 C 0.0571(3) 0.2240(2) 0.91938(13) 0.0341(6) Uani 1 1 d .
C3 C 0.1278(2) 0.19341(18) 0.64972(11) 0.0239(5) Uani 1 1 d .
H3 H 0.0485 0.2131 0.6561 0.029 Uiso 1 1 calc R
C4 C 0.1891(3) 0.18045(19) 0.59073(12) 0.0297(6) Uani 1 1 d .
H4 H 0.1519 0.1906 0.5574 0.036 Uiso 1 1 calc R
C5 C 0.3045(3) 0.15272(19) 0.58101(12) 0.0311(6) Uani 1 1 d .
H5 H 0.3477 0.1435 0.5410 0.037 Uiso 1 1 calc R
C6 C 0.3565(2) 0.13851(19) 0.63047(13) 0.0295(6) Uani 1 1 d .
H6 H 0.4360 0.1199 0.6250 0.035 Uiso 1 1 calc R
C7 C 0.2904(2) 0.15201(18) 0.68797(12) 0.0246(5) Uani 1 1 d .
H7 H 0.3261 0.1419 0.7219 0.029 Uiso 1 1 calc R
C11 C -0.0131(2) 0.41391(17) 0.71869(11) 0.0214(5) Uani 1 1 d .
H11 H 0.0237 0.3905 0.6781 0.026 Uiso 1 1 calc R
C12 C -0.0296(2) 0.52952(18) 0.70535(12) 0.0258(5) Uani 1 1 d .
H12A H -0.0683 0.5575 0.7437 0.031 Uiso 1 1 calc R
H12B H 0.0470 0.5621 0.6899 0.031 Uiso 1 1 calc R
C13 C -0.1030(3) 0.5528(2) 0.65761(14) 0.0334(6) Uani 1 1 d .
H13A H -0.1173 0.6267 0.6517 0.040 Uiso 1 1 calc R
H13B H -0.0597 0.5320 0.6179 0.040 Uiso 1 1 calc R
C14 C -0.2181(3) 0.4982(2) 0.67709(16) 0.0396(7) Uani 1 1 d .
H14A H -0.2609 0.5114 0.6440 0.047 Uiso 1 1 calc R
H14B H -0.2653 0.5250 0.7141 0.047 Uiso 1 1 calc R
C15 C -0.2015(3) 0.3841(2) 0.69085(14) 0.0325(6) Uani 1 1 d .
H15A H -0.2783 0.3515 0.7056 0.039 Uiso 1 1 calc R
H15B H -0.1617 0.3560 0.6527 0.039 Uiso 1 1 calc R
C16 C -0.1303(2) 0.36004(19) 0.73926(13) 0.0270(5) Uani 1 1 d .
H16A H -0.1175 0.2860 0.7458 0.032 Uiso 1 1 calc R
H16B H -0.1734 0.3823 0.7786 0.032 Uiso 1 1 calc R
C21 C 0.2276(2) 0.43309(19) 0.72472(12) 0.0263(5) Uani 1 1 d .
H21 H 0.2194 0.5073 0.7286 0.032 Uiso 1 1 calc R
C22 C 0.3260(2) 0.3950(2) 0.75615(13) 0.0309(6) Uani 1 1 d .
H22A H 0.3043 0.4065 0.7999 0.037 Uiso 1 1 calc R
H22B H 0.3373 0.3212 0.7541 0.037 Uiso 1 1 calc R
C23 C 0.4390(3) 0.4499(3) 0.72506(15) 0.0429(7) Uani 1 1 d .
H23A H 0.4303 0.5225 0.7313 0.051 Uiso 1 1 calc R
H23B H 0.5021 0.4211 0.7442 0.051 Uiso 1 1 calc R
C24 C 0.4713(3) 0.4402(3) 0.65713(15) 0.0441(8) Uani 1 1 d .
H24A H 0.4866 0.3681 0.6508 0.053 Uiso 1 1 calc R
H24B H 0.5430 0.4787 0.6380 0.053 Uiso 1 1 calc R
C25 C 0.3739(3) 0.4804(2) 0.62657(13) 0.0340(6) Uani 1 1 d .
H25A H 0.3959 0.4720 0.5824 0.041 Uiso 1 1 calc R
H25B H 0.3620 0.5536 0.6305 0.041 Uiso 1 1 calc R
C26 C 0.2611(2) 0.4239(2) 0.65616(12) 0.0286(5) Uani 1 1 d .
H26A H 0.1984 0.4524 0.6367 0.034 Uiso 1 1 calc R
H26B H 0.2711 0.3515 0.6495 0.034 Uiso 1 1 calc R
C31 C 0.0545(2) 0.44600(18) 0.83759(12) 0.0248(5) Uani 1 1 d .
H31 H 0.0921 0.4060 0.8683 0.030 Uiso 1 1 calc R
C32 C 0.1023(3) 0.55425(19) 0.83037(13) 0.0307(6) Uani 1 1 d .
H32A H 0.1870 0.5536 0.8129 0.037 Uiso 1 1 calc R
H32B H 0.0655 0.5989 0.8018 0.037 Uiso 1 1 calc R
C33 C 0.0776(3) 0.5955(2) 0.89285(14) 0.0378(7) Uani 1 1 d .
H33A H 0.1210 0.5545 0.9199 0.045 Uiso 1 1 calc R
H33B H 0.1055 0.6660 0.8872 0.045 Uiso 1 1 calc R
C34 C -0.0511(3) 0.5933(2) 0.92365(14) 0.0417(7) Uani 1 1 d .
H34A H -0.0626 0.6167 0.9647 0.050 Uiso 1 1 calc R
H34B H -0.0938 0.6401 0.8990 0.050 Uiso 1 1 calc R
C35 C -0.0988(3) 0.4870(2) 0.93013(13) 0.0369(7) Uani 1 1 d .
H35A H -0.1833 0.4880 0.9478 0.044 Uiso 1 1 calc R
H35B H -0.0620 0.4417 0.9585 0.044 Uiso 1 1 calc R
C36 C -0.0753(2) 0.44597(19) 0.86753(12) 0.0289(6) Uani 1 1 d .
H36A H -0.1051 0.3760 0.8730 0.035 Uiso 1 1 calc R
H36B H -0.1171 0.4883 0.8403 0.035 Uiso 1 1 calc R
C41 C -0.0812(2) -0.01964(17) 0.86012(11) 0.0211(5) Uani 1 1 d .
H41 H -0.0881 0.0124 0.8987 0.025 Uiso 1 1 calc R
C42 C -0.1819(2) 0.0255(2) 0.83274(12) 0.0274(5) Uani 1 1 d .
H42A H -0.1689 0.0987 0.8198 0.033 Uiso 1 1 calc R
H42B H -0.1850 -0.0078 0.7961 0.033 Uiso 1 1 calc R
C43 C -0.2963(2) 0.0101(2) 0.87997(14) 0.0325(6) Uani 1 1 d .
H43A H -0.3607 0.0362 0.8611 0.039 Uiso 1 1 calc R
H43B H -0.2958 0.0491 0.9146 0.039 Uiso 1 1 calc R
C44 C -0.3167(2) -0.1017(2) 0.90403(16) 0.0394(7) Uani 1 1 d .
H44A H -0.3885 -0.1083 0.9369 0.047 Uiso 1 1 calc R
H44B H -0.3277 -0.1391 0.8704 0.047 Uiso 1 1 calc R
C45 C -0.2155(2) -0.1484(2) 0.92921(15) 0.0351(6) Uani 1 1 d .
H45A H -0.2291 -0.2217 0.9415 0.042 Uiso 1 1 calc R
H45B H -0.2104 -0.1167 0.9660 0.042 Uiso 1 1 calc R
C46 C -0.1009(2) -0.13317(19) 0.88110(13) 0.0277(5) Uani 1 1 d .
H46A H -0.1034 -0.1692 0.8455 0.033 Uiso 1 1 calc R
H46B H -0.0360 -0.1616 0.8988 0.033 Uiso 1 1 calc R
C51 C 0.1647(2) -0.04429(17) 0.85999(11) 0.0203(5) Uani 1 1 d .
H51 H 0.1595 -0.1191 0.8596 0.024 Uiso 1 1 calc R
C52 C 0.1353(2) -0.02555(19) 0.92766(11) 0.0245(5) Uani 1 1 d .
H52A H 0.1414 0.0476 0.9307 0.029 Uiso 1 1 calc R
H52B H 0.0547 -0.0467 0.9469 0.029 Uiso 1 1 calc R
C53 C 0.2188(2) -0.0855(2) 0.96149(12) 0.0296(6) Uani 1 1 d .
H53A H 0.2000 -0.0719 1.0049 0.036 Uiso 1 1 calc R
H53B H 0.2088 -0.1588 0.9606 0.036 Uiso 1 1 calc R
C54 C 0.3438(3) -0.0571(3) 0.93267(14) 0.0389(7) Uani 1 1 d .
H54A H 0.3957 -0.0989 0.9545 0.047 Uiso 1 1 calc R
H54B H 0.3557 0.0149 0.9367 0.047 Uiso 1 1 calc R
C55 C 0.3745(2) -0.0734(3) 0.86504(13) 0.0378(7) Uani 1 1 d .
H55A H 0.3715 -0.1467 0.8613 0.045 Uiso 1 1 calc R
H55B H 0.4546 -0.0501 0.8465 0.045 Uiso 1 1 calc R
C56 C 0.2907(2) -0.0157(2) 0.83001(12) 0.0278(5) Uani 1 1 d .
H56A H 0.3005 0.0580 0.8294 0.033 Uiso 1 1 calc R
H56B H 0.3095 -0.0318 0.7871 0.033 Uiso 1 1 calc R
C61 C 0.0998(2) -0.05467(17) 0.74409(11) 0.0203(5) Uani 1 1 d .
H61 H 0.1730 -0.0240 0.7178 0.024 Uiso 1 1 calc R
C62 C 0.1247(2) -0.16941(18) 0.75427(12) 0.0251(5) Uani 1 1 d .
H62A H 0.1849 -0.1815 0.7784 0.030 Uiso 1 1 calc R
H62B H 0.0534 -0.2049 0.7777 0.030 Uiso 1 1 calc R
C63 C 0.1663(2) -0.21130(19) 0.69252(12) 0.0263(5) Uani 1 1 d .
H63A H 0.2418 -0.1805 0.6712 0.032 Uiso 1 1 calc R
H63B H 0.1783 -0.2854 0.6998 0.032 Uiso 1 1 calc R
C64 C 0.0804(2) -0.1900(2) 0.65148(13) 0.0302(6) Uani 1 1 d .
H64A H 0.0081 -0.2281 0.6701 0.036 Uiso 1 1 calc R
H64B H 0.1137 -0.2135 0.6110 0.036 Uiso 1 1 calc R
C65 C 0.0524(3) -0.0767(2) 0.64286(12) 0.0304(6) Uani 1 1 d .
H65A H -0.0078 -0.0652 0.6187 0.036 Uiso 1 1 calc R
H65B H 0.1228 -0.0394 0.6199 0.036 Uiso 1 1 calc R
C66 C 0.0088(2) -0.03689(18) 0.70529(12) 0.0244(5) Uani 1 1 d .
H66A H -0.0084 0.0365 0.6990 0.029 Uiso 1 1 calc R
H66B H -0.0639 -0.0718 0.7273 0.029 Uiso 1 1 calc R
C71 C -0.3584(2) -0.0462(2) 0.64274(13) 0.0292(6) Uani 1 1 d .
C72 C -0.2770(2) -0.0346(2) 0.58776(14) 0.0328(6) Uani 1 1 d .
C73 C -0.1923(3) 0.0393(2) 0.57211(14) 0.0357(6) Uani 1 1 d .
C74 C -0.1856(3) 0.1047(2) 0.61378(16) 0.0405(8) Uani 1 1 d .
C75 C -0.2626(3) 0.0960(2) 0.66949(15) 0.0454(8) Uani 1 1 d .
C76 C -0.3470(3) 0.0226(2) 0.68258(14) 0.0391(7) Uani 1 1 d .
C77 C -0.4825(2) -0.19019(18) 0.60822(12) 0.0239(5) Uani 1 1 d .
C78 C -0.4250(2) -0.2781(2) 0.58955(12) 0.0273(5) Uani 1 1 d .
C79 C -0.4480(2) -0.32912(19) 0.54418(12) 0.0286(6) Uani 1 1 d .
C80 C -0.5317(3) -0.2932(2) 0.51409(13) 0.0330(6) Uani 1 1 d .
C81 C -0.5897(3) -0.2051(2) 0.52927(13) 0.0333(6) Uani 1 1 d .
C82 C -0.5631(2) -0.15555(19) 0.57484(13) 0.0278(5) Uani 1 1 d .
C83 C -0.4289(2) -0.21654(19) 0.72018(12) 0.0267(5) Uani 1 1 d .
C84 C -0.5144(2) -0.2781(2) 0.75743(13) 0.0314(6) Uani 1 1 d .
C85 C -0.4995(3) -0.3469(2) 0.80612(15) 0.0404(7) Uani 1 1 d .
C86 C -0.3920(3) -0.3570(2) 0.81959(13) 0.0387(7) Uani 1 1 d .
C87 C -0.3031(3) -0.2984(2) 0.78424(14) 0.0330(6) Uani 1 1 d .
C88 C -0.3219(2) -0.2312(2) 0.73595(13) 0.0296(6) Uani 1 1 d .
C89 C 0.4889(5) 0.7208(4) 0.1022(3) 0.148(4) Uani 1 1 d G
C90 C 0.3794(5) 0.7232(4) 0.0927(3) 0.208(7) Uani 1 1 d G
H90 H 0.3175 0.7505 0.1212 0.249 Uiso 1 1 calc R
C91 C 0.3585(5) 0.6865(4) 0.0425(3) 0.149(4) Uani 1 1 d G
H91 H 0.2821 0.6882 0.0359 0.179 Uiso 1 1 calc R
C92 C 0.4471(6) 0.6473(4) 0.0017(3) 0.243(8) Uani 1 1 d G
H92 H 0.4326 0.6217 -0.0334 0.292 Uiso 1 1 calc R
C93 C 0.5567(5) 0.6449(4) 0.0111(3) 0.137(3) Uani 1 1 d G
H93 H 0.6185 0.6176 -0.0173 0.164 Uiso 1 1 calc R
C94 C 0.5775(4) 0.6816(4) 0.0614(3) 0.139(3) Uani 1 1 d G
H94 H 0.6539 0.6799 0.0680 0.167 Uiso 1 1 calc R
C95 C 0.5037(7) 0.7710(5) 0.1551(4) 0.159(4) Uani 1 1 d .
H95A H 0.4384 0.7540 0.1900 0.239 Uiso 1 1 calc R
H95B H 0.5063 0.8445 0.1440 0.239 Uiso 1 1 calc R
H95C H 0.5762 0.7476 0.1662 0.239 Uiso 1 1 calc R
C96 C -0.0949(5) 0.5548(4) 0.4911(2) 0.0820(15) Uani 1 1 d .
C97 C 0.0004(6) 0.6072(4) 0.4890(2) 0.0878(16) Uani 1 1 d .
C98 C 0.1011(5) 0.5515(4) 0.4987(2) 0.0850(16) Uani 1 1 d .
C99 C 0.1911(7) 0.6059(6) 0.4967(4) 0.0566(19) Uani 0.50 1 d P

loop_
_atom_site_aniso_label
_atom_site_aniso_U_11
_atom_site_aniso_U_22
_atom_site_aniso_U_33
_atom_site_aniso_U_23
_atom_site_aniso_U_13
_atom_site_aniso_U_12
Pd 0.01916(10) 0.01527(9) 0.01969(9) -0.00336(6) -0.00338(7) 0.00059(6)
P1 0.0217(3) 0.0158(3) 0.0219(3) -0.0023(2) -0.0052(2) -0.0009(2)
P2 0.0170(3) 0.0152(3) 0.0215(3) -0.0035(2) -0.0042(2) 0.0004(2)
B 0.0256(15) 0.0254(14) 0.0302(15) -0.0094(12) -0.0071(12) 0.0048(11)
N 0.0239(11) 0.0163(9) 0.0234(10) -0.0032(8) -0.0007(8) -0.0015(8)
F1 0.0276(9) 0.0272(8) 0.0418(9) -0.0059(7) 0.0001(7) -0.0024(6)
F2 0.0415(11) 0.0354(9) 0.0511(11) -0.0026(8) -0.0206(9) -0.0028(7)
F3 0.0765(14) 0.0346(9) 0.0217(8) -0.0061(7) -0.0040(8) -0.0073(9)
F70 0.0345(9) 0.0339(8) 0.0334(8) -0.0109(7) -0.0070(7) 0.0125(7)
F72 0.1125(19) 0.0416(10) 0.0304(10) -0.0101(8) -0.0035(11) -0.0303(11)
F73 0.136(2) 0.0380(11) 0.0530(13) -0.0020(9) -0.0404(14) -0.0372(13)
F74 0.0573(13) 0.0410(10) 0.0772(15) 0.0157(10) -0.0353(11) -0.0231(9)
F75 0.0297(10) 0.0657(13) 0.0653(13) -0.0029(11) 0.0014(9) -0.0088(9)
F76 0.0383(11) 0.0638(12) 0.0491(11) -0.0301(10) 0.0057(8) -0.0130(9)
F78 0.0486(11) 0.0502(10) 0.0470(11) -0.0217(9) -0.0262(9) 0.0296(9)
F79 0.0535(11) 0.0312(8) 0.0389(9) -0.0159(7) -0.0096(8) 0.0150(8)
F80 0.0692(14) 0.0596(12) 0.0533(12) -0.0336(10) -0.0321(11) 0.0126(10)
F81 0.0664(14) 0.0715(14) 0.0615(13) -0.0251(11) -0.0462(12) 0.0308(11)
F82 0.0483(11) 0.0299(8) 0.0449(10) -0.0103(7) -0.0198(8) 0.0194(7)
F84 0.0248(9) 0.0531(11) 0.0571(12) 0.0075(9) -0.0129(8) -0.0040(8)
F85 0.0511(13) 0.0719(14) 0.0551(13) 0.0233(11) -0.0019(10) -0.0095(11)
F86 0.0740(15) 0.0616(13) 0.0421(11) 0.0096(10) -0.0229(11) 0.0145(11)
F87 0.0439(11) 0.0433(10) 0.0651(13) -0.0169(9) -0.0359(10) 0.0131(8)
F88 0.0257(9) 0.0390(9) 0.0705(13) 0.0024(9) -0.0159(9) -0.0040(7)
C1 0.0344(15) 0.0189(11) 0.0299(14) -0.0021(10) -0.0006(11) 0.0007(10)
C2 0.0484(18) 0.0255(13) 0.0272(14) -0.0023(11) -0.0064(12) -0.0012(12)
C3 0.0277(13) 0.0184(11) 0.0255(12) -0.0033(9) -0.0054(10) -0.0027(9)
C4 0.0398(16) 0.0241(12) 0.0251(13) -0.0041(10) -0.0061(11) -0.0044(11)
C5 0.0407(16) 0.0228(12) 0.0249(13) -0.0048(10) 0.0041(11) -0.0035(11)
C6 0.0264(14) 0.0220(12) 0.0356(15) -0.0049(11) 0.0026(11) -0.0001(10)
C7 0.0256(13) 0.0198(11) 0.0265(13) -0.0012(10) -0.0028(10) -0.0007(9)
C11 0.0237(12) 0.0166(10) 0.0254(12) -0.0029(9) -0.0085(10) 0.0012(9)
C12 0.0322(14) 0.0167(11) 0.0304(13) -0.0023(10) -0.0111(11) 0.0008(10)
C13 0.0425(17) 0.0225(12) 0.0404(16) -0.0008(11) -0.0225(13) 0.0039(11)
C14 0.0394(17) 0.0271(14) 0.060(2) -0.0060(14) -0.0281(15) 0.0066(12)
C15 0.0302(15) 0.0244(12) 0.0477(17) -0.0068(12) -0.0172(13) 0.0003(10)
C16 0.0242(13) 0.0203(11) 0.0374(14) -0.0042(11) -0.0081(11) -0.0010(9)
C21 0.0236(13) 0.0247(12) 0.0302(13) -0.0007(10) -0.0061(10) -0.0034(10)
C22 0.0261(14) 0.0360(14) 0.0315(14) -0.0011(12) -0.0091(11) -0.0046(11)
C23 0.0308(16) 0.0540(19) 0.0451(18) -0.0016(15) -0.0115(14) -0.0119(14)
C24 0.0249(15) 0.063(2) 0.0411(17) -0.0025(15) -0.0015(13) -0.0103(14)
C25 0.0320(15) 0.0362(15) 0.0312(14) -0.0008(12) -0.0018(12) -0.0091(12)
C26 0.0281(14) 0.0269(12) 0.0303(14) -0.0029(11) -0.0054(11) -0.0033(10)
C31 0.0340(14) 0.0185(11) 0.0246(12) -0.0054(10) -0.0108(11) 0.0014(10)
C32 0.0436(17) 0.0199(12) 0.0310(14) -0.0045(10) -0.0121(12) -0.0040(11)
C33 0.059(2) 0.0237(13) 0.0365(16) -0.0104(12) -0.0195(14) -0.0005(13)
C34 0.065(2) 0.0295(14) 0.0360(16) -0.0158(13) -0.0171(15) 0.0121(14)
C35 0.0473(18) 0.0355(15) 0.0267(14) -0.0077(12) -0.0048(13) 0.0081(13)
C36 0.0351(15) 0.0228(12) 0.0275(13) -0.0051(10) -0.0042(11) 0.0028(10)
C41 0.0163(11) 0.0202(11) 0.0264(12) -0.0058(9) -0.0026(9) 0.0006(9)
C42 0.0203(13) 0.0317(13) 0.0315(14) -0.0080(11) -0.0073(10) 0.0046(10)
C43 0.0190(13) 0.0390(15) 0.0411(16) -0.0115(13) -0.0076(11) 0.0054(11)
C44 0.0191(14) 0.0396(16) 0.0561(19) -0.0125(14) 0.0026(13) -0.0051(11)
C45 0.0257(14) 0.0257(13) 0.0476(17) -0.0026(12) 0.0044(12) -0.0039(10)
C46 0.0190(12) 0.0213(11) 0.0402(15) -0.0053(11) -0.0005(11) -0.0015(9)
C51 0.0186(12) 0.0195(11) 0.0228(12) -0.0021(9) -0.0054(9) 0.0026(9)
C52 0.0240(13) 0.0274(12) 0.0221(12) -0.0034(10) -0.0053(10) 0.0028(10)
C53 0.0285(14) 0.0360(14) 0.0244(13) -0.0014(11) -0.0077(11) 0.0031(11)
C54 0.0288(15) 0.0570(19) 0.0326(15) -0.0008(14) -0.0131(12) -0.0001(13)
C55 0.0189(14) 0.0604(19) 0.0322(15) 0.0003(14) -0.0055(11) 0.0048(12)
C56 0.0201(13) 0.0378(14) 0.0247(13) -0.0012(11) -0.0043(10) -0.0006(10)
C61 0.0205(12) 0.0177(10) 0.0231(12) -0.0063(9) -0.0039(9) -0.0004(9)
C62 0.0298(14) 0.0184(11) 0.0269(13) -0.0050(10) -0.0054(10) 0.0047(9)
C63 0.0266(13) 0.0212(11) 0.0313(13) -0.0091(10) -0.0047(11) 0.0026(10)
C64 0.0301(14) 0.0290(13) 0.0354(15) -0.0163(11) -0.0096(12) 0.0034(11)
C65 0.0360(15) 0.0304(13) 0.0283(13) -0.0095(11) -0.0121(12) 0.0059(11)
C66 0.0257(13) 0.0213(11) 0.0287(13) -0.0086(10) -0.0091(10) 0.0031(9)
C71 0.0343(15) 0.0250(12) 0.0308(14) -0.0026(11) -0.0129(12) 0.0000(11)
C72 0.0300(15) 0.0324(14) 0.0394(16) -0.0074(12) -0.0133(12) 0.0008(11)
C73 0.0259(15) 0.0390(15) 0.0424(17) 0.0050(13) -0.0131(13) 0.0001(12)
C74 0.0431(18) 0.0268(14) 0.058(2) 0.0101(13) -0.0306(16) -0.0098(12)
C75 0.076(3) 0.0244(14) 0.0434(18) 0.0029(13) -0.0311(18) -0.0137(14)
C76 0.064(2) 0.0256(13) 0.0304(15) 0.0003(11) -0.0165(14) -0.0085(13)
C77 0.0229(13) 0.0222(11) 0.0265(12) -0.0031(10) -0.0055(10) -0.0001(9)
C78 0.0261(14) 0.0274(12) 0.0295(13) -0.0033(11) -0.0093(11) 0.0053(10)
C79 0.0320(15) 0.0228(12) 0.0292(13) -0.0055(10) -0.0021(11) 0.0034(10)
C80 0.0367(16) 0.0342(14) 0.0312(14) -0.0106(12) -0.0107(12) 0.0000(12)
C81 0.0318(15) 0.0394(15) 0.0324(14) -0.0052(12) -0.0153(12) 0.0075(12)
C82 0.0273(14) 0.0222(12) 0.0328(14) -0.0041(10) -0.0051(11) 0.0046(10)
C83 0.0272(14) 0.0250(12) 0.0300(13) -0.0100(10) -0.0075(11) 0.0016(10)
C84 0.0262(14) 0.0337(14) 0.0350(15) -0.0050(12) -0.0080(11) 0.0024(11)
C85 0.0382(17) 0.0428(17) 0.0367(16) -0.0002(13) -0.0034(13) -0.0008(13)
C86 0.051(2) 0.0390(16) 0.0278(14) -0.0045(12) -0.0136(13) 0.0084(14)
C87 0.0353(16) 0.0306(14) 0.0422(16) -0.0170(12) -0.0227(13) 0.0098(11)
C88 0.0259(14) 0.0259(12) 0.0400(15) -0.0111(11) -0.0099(12) 0.0013(10)
C89 0.136(7) 0.106(5) 0.228(11) -0.079(6) -0.065(7) 0.012(5)
C90 0.060(4) 0.073(4) 0.45(2) 0.050(8) -0.005(7) 0.001(3)
C91 0.150(8) 0.083(5) 0.224(11) 0.021(6) -0.077(8) -0.046(5)
C92 0.194(11) 0.101(6) 0.315(15) 0.002(7) 0.176(11) -0.007(6)
C93 0.084(5) 0.162(7) 0.152(7) -0.038(6) 0.015(5) -0.048(5)
C94 0.094(6) 0.169(8) 0.149(7) -0.032(6) -0.011(5) -0.010(5)
C95 0.138(7) 0.094(5) 0.233(11) 0.050(6) -0.058(7) 0.036(5)
C96 0.109(4) 0.082(3) 0.041(2) 0.017(2) -0.001(2) -0.005(3)
C97 0.110(5) 0.086(3) 0.054(3) 0.024(2) -0.006(3) 0.005(3)
C98 0.111(4) 0.090(4) 0.040(2) 0.008(2) 0.004(2) 0.003(3)
C99 0.049(5) 0.055(4) 0.066(5) 0.005(4) -0.018(4) -0.012(3)

loop_
_atom_type_symbol
_atom_type_description
_atom_type_scat_dispersion_real
_atom_type_scat_dispersion_imag
_atom_type_scat_source
C C 0.0033 0.0016 'International Tables Vol C Tables 4.2.6.8 and 6.1.1.4'
H H 0.0000 0.0000 'International Tables Vol C Tables 4.2.6.8 and 6.1.1.4'
B B 0.0013 0.0007 'International Tables Vol C Tables 4.2.6.8 and 6.1.1.4'
F F 0.0171 0.0103 'International Tables Vol C Tables 4.2.6.8 and 6.1.1.4'
N N 0.0061 0.0033 'International Tables Vol C Tables 4.2.6.8 and 6.1.1.4'
P P 0.1023 0.0942 'International Tables Vol C Tables 4.2.6.8 and 6.1.1.4'
Pd Pd -0.9988 1.0072 'International Tables Vol C Tables 4.2.6.8 and 6.1.1.4'

loop_
_geom_angle_atom_site_label_1
_geom_angle_atom_site_label_2
_geom_angle_atom_site_label_3
_geom_angle
_geom_angle_site_symmetry_1
_geom_angle_site_symmetry_3
C1 Pd N 176.70(10) . .
C1 Pd P2 87.16(7) . .
N Pd P2 92.33(5) . .
C1 Pd P1 89.00(7) . .
N Pd P1 91.74(5) . .
P2 Pd P1 174.37(2) . .
C21 P1 C11 103.66(12) . .
C21 P1 C31 102.34(12) . .
C11 P1 C31 110.00(11) . .
C21 P1 Pd 116.29(9) . .
C11 P1 Pd 107.92(8) . .
C31 P1 Pd 115.89(8) . .
C51 P2 C41 104.13(11) . .
C51 P2 C61 103.02(11) . .
C41 P2 C61 110.36(11) . .
C51 P2 Pd 114.08(8) . .
C41 P2 Pd 111.98(8) . .
C61 P2 Pd 112.61(8) . .
F70 B C71 107.4(2) . .
F70 B C77 108.0(2) . .
C71 B C77 112.5(2) . .
F70 B C83 107.2(2) . .
C71 B C83 110.8(2) . .
C77 B C83 110.8(2) . .
C7 N C3 118.2(2) . .
C7 N Pd 118.74(17) . .
C3 N Pd 123.01(17) . .
C2 C1 F1 112.9(2) . .
C2 C1 Pd 127.8(2) . .
F1 C1 Pd 119.30(19) . .
C1 C2 F2 122.2(3) . .
C1 C2 F3 126.6(3) . .
F2 C2 F3 111.2(2) . .
N C3 C4 121.9(2) . .
N C3 H3 119.1 . .
C4 C3 H3 119.1 . .
C5 C4 C3 119.4(3) . .
C5 C4 H4 120.3 . .
C3 C4 H4 120.3 . .
C4 C5 C6 119.0(2) . .
C4 C5 H5 120.5 . .
C6 C5 H5 120.5 . .
C7 C6 C5 118.7(3) . .
C7 C6 H6 120.7 . .
C5 C6 H6 120.7 . .
N C7 C6 122.8(2) . .
N C7 H7 118.6 . .
C6 C7 H7 118.6 . .
C16 C11 C12 111.1(2) . .
C16 C11 P1 113.99(17) . .
C12 C11 P1 114.75(16) . .
C16 C11 H11 105.3 . .
C12 C11 H11 105.3 . .
P1 C11 H11 105.3 . .
C13 C12 C11 110.3(2) . .
C13 C12 H12A 109.6 . .
C11 C12 H12A 109.6 . .
C13 C12 H12B 109.6 . .
C11 C12 H12B 109.6 . .
H12A C12 H12B 108.1 . .
C14 C13 C12 111.6(2) . .
C14 C13 H13A 109.3 . .
C12 C13 H13A 109.3 . .
C14 C13 H13B 109.3 . .
C12 C13 H13B 109.3 . .
H13A C13 H13B 108.0 . .
C13 C14 C15 111.6(2) . .
C13 C14 H14A 109.3 . .
C15 C14 H14A 109.3 . .
C13 C14 H14B 109.3 . .
C15 C14 H14B 109.3 . .
H14A C14 H14B 108.0 . .
C16 C15 C14 111.3(2) . .
C16 C15 H15A 109.4 . .
C14 C15 H15A 109.4 . .
C16 C15 H15B 109.4 . .
C14 C15 H15B 109.4 . .
H15A C15 H15B 108.0 . .
C15 C16 C11 110.3(2) . .
C15 C16 H16A 109.6 . .
C11 C16 H16A 109.6 . .
C15 C16 H16B 109.6 . .
C11 C16 H16B 109.6 . .
H16A C16 H16B 108.1 . .
C26 C21 C22 111.2(2) . .
C26 C21 P1 117.19(18) . .
C22 C21 P1 109.68(18) . .
C26 C21 H21 106.0 . .
C22 C21 H21 106.0 . .
P1 C21 H21 106.0 . .
C23 C22 C21 110.8(2) . .
C23 C22 H22A 109.5 . .
C21 C22 H22A 109.5 . .
C23 C22 H22B 109.5 . .
C21 C22 H22B 109.5 . .
H22A C22 H22B 108.1 . .
C24 C23 C22 111.3(2) . .
C24 C23 H23A 109.4 . .
C22 C23 H23A 109.4 . .
C24 C23 H23B 109.4 . .
C22 C23 H23B 109.4 . .
H23A C23 H23B 108.0 . .
C23 C24 C25 110.8(3) . .
C23 C24 H24A 109.5 . .
C25 C24 H24A 109.5 . .
C23 C24 H24B 109.5 . .
C25 C24 H24B 109.5 . .
H24A C24 H24B 108.1 . .
C24 C25 C26 110.7(2) . .
C24 C25 H25A 109.5 . .
C26 C25 H25A 109.5 . .
C24 C25 H25B 109.5 . .
C26 C25 H25B 109.5 . .
H25A C25 H25B 108.1 . .
C21 C26 C25 110.4(2) . .
C21 C26 H26A 109.6 . .
C25 C26 H26A 109.6 . .
C21 C26 H26B 109.6 . .
C25 C26 H26B 109.6 . .
H26A C26 H26B 108.1 . .
C36 C31 C32 109.7(2) . .
C36 C31 P1 112.42(17) . .
C32 C31 P1 117.36(19) . .
C36 C31 H31 105.4 . .
C32 C31 H31 105.4 . .
P1 C31 H31 105.4 . .
C33 C32 C31 110.2(2) . .
C33 C32 H32A 109.6 . .
C31 C32 H32A 109.6 . .
C33 C32 H32B 109.6 . .
C31 C32 H32B 109.6 . .
H32A C32 H32B 108.1 . .
C34 C33 C32 112.2(2) . .
C34 C33 H33A 109.2 . .
C32 C33 H33A 109.2 . .
C34 C33 H33B 109.2 . .
C32 C33 H33B 109.2 . .
H33A C33 H33B 107.9 . .
C35 C34 C33 110.8(2) . .
C35 C34 H34A 109.5 . .
C33 C34 H34A 109.5 . .
C35 C34 H34B 109.5 . .
C33 C34 H34B 109.5 . .
H34A C34 H34B 108.1 . .
C34 C35 C36 110.7(2) . .
C34 C35 H35A 109.5 . .
C36 C35 H35A 109.5 . .
C34 C35 H35B 109.5 . .
C36 C35 H35B 109.5 . .
H35A C35 H35B 108.1 . .
C31 C36 C35 111.3(2) . .
C31 C36 H36A 109.4 . .
C35 C36 H36A 109.4 . .
C31 C36 H36B 109.4 . .
C35 C36 H36B 109.4 . .
H36A C36 H36B 108.0 . .
C46 C41 C42 110.1(2) . .
C46 C41 P2 115.54(16) . .
C42 C41 P2 114.71(18) . .
C46 C41 H41 105.1 . .
C42 C41 H41 105.1 . .
P2 C41 H41 105.1 . .
C43 C42 C41 110.2(2) . .
C43 C42 H42A 109.6 . .
C41 C42 H42A 109.6 . .
C43 C42 H42B 109.6 . .
C41 C42 H42B 109.6 . .
H42A C42 H42B 108.1 . .
C42 C43 C44 111.5(2) . .
C42 C43 H43A 109.3 . .
C44 C43 H43A 109.3 . .
C42 C43 H43B 109.3 . .
C44 C43 H43B 109.3 . .
H43A C43 H43B 108.0 . .
C45 C44 C43 111.7(2) . .
C45 C44 H44A 109.3 . .
C43 C44 H44A 109.3 . .
C45 C44 H44B 109.3 . .
C43 C44 H44B 109.3 . .
H44A C44 H44B 107.9 . .
C44 C45 C46 111.0(3) . .
C44 C45 H45A 109.4 . .
C46 C45 H45A 109.4 . .
C44 C45 H45B 109.4 . .
C46 C45 H45B 109.4 . .
H45A C45 H45B 108.0 . .
C45 C46 C41 109.7(2) . .
C45 C46 H46A 109.7 . .
C41 C46 H46A 109.7 . .
C45 C46 H46B 109.7 . .
C41 C46 H46B 109.7 . .
H46A C46 H46B 108.2 . .
C56 C51 C52 110.5(2) . .
C56 C51 P2 111.00(17) . .
C52 C51 P2 115.87(16) . .
C56 C51 H51 106.3 . .
C52 C51 H51 106.3 . .
P2 C51 H51 106.3 . .
C53 C52 C51 110.0(2) . .
C53 C52 H52A 109.7 . .
C51 C52 H52A 109.7 . .
C53 C52 H52B 109.7 . .
C51 C52 H52B 109.7 . .
H52A C52 H52B 108.2 . .
C54 C53 C52 111.5(2) . .
C54 C53 H53A 109.3 . .
C52 C53 H53A 109.3 . .
C54 C53 H53B 109.3 . .
C52 C53 H53B 109.3 . .
H53A C53 H53B 108.0 . .
C53 C54 C55 110.7(2) . .
C53 C54 H54A 109.5 . .
C55 C54 H54A 109.5 . .
C53 C54 H54B 109.5 . .
C55 C54 H54B 109.5 . .
H54A C54 H54B 108.1 . .
C54 C55 C56 111.5(2) . .
C54 C55 H55A 109.3 . .
C56 C55 H55A 109.3 . .
C54 C55 H55B 109.3 . .
C56 C55 H55B 109.3 . .
H55A C55 H55B 108.0 . .
C51 C56 C55 111.0(2) . .
C51 C56 H56A 109.4 . .
C55 C56 H56A 109.4 . .
C51 C56 H56B 109.4 . .
C55 C56 H56B 109.4 . .
H56A C56 H56B 108.0 . .
C66 C61 C62 109.02(19) . .
C66 C61 P2 112.59(16) . .
C62 C61 P2 117.13(17) . .
C66 C61 H61 105.7 . .
C62 C61 H61 105.7 . .
P2 C61 H61 105.7 . .
C63 C62 C61 110.1(2) . .
C63 C62 H62A 109.6 . .
C61 C62 H62A 109.6 . .
C63 C62 H62B 109.6 . .
C61 C62 H62B 109.6 . .
H62A C62 H62B 108.1 . .
C64 C63 C62 112.4(2) . .
C64 C63 H63A 109.1 . .
C62 C63 H63A 109.1 . .
C64 C63 H63B 109.1 . .
C62 C63 H63B 109.1 . .
H63A C63 H63B 107.9 . .
C63 C64 C65 110.9(2) . .
C63 C64 H64A 109.5 . .
C65 C64 H64A 109.5 . .
C63 C64 H64B 109.5 . .
C65 C64 H64B 109.5 . .
H64A C64 H64B 108.1 . .
C64 C65 C66 110.4(2) . .
C64 C65 H65A 109.6 . .
C66 C65 H65A 109.6 . .
C64 C65 H65B 109.6 . .
C66 C65 H65B 109.6 . .
H65A C65 H65B 108.1 . .
C61 C66 C65 110.8(2) . .
C61 C66 H66A 109.5 . .
C65 C66 H66A 109.5 . .
C61 C66 H66B 109.5 . .
C65 C66 H66B 109.5 . .
H66A C66 H66B 108.1 . .
C72 C71 C76 113.7(3) . .
C72 C71 B 127.4(2) . .
C76 C71 B 118.9(3) . .
F76 C72 C71 120.7(2) . .
F76 C72 C73 114.9(3) . .
C71 C72 C73 124.3(3) . .
F75 C73 C74 120.0(3) . .
F75 C73 C72 121.1(3) . .
C74 C73 C72 118.9(3) . .
F74 C74 C75 120.2(3) . .
F74 C74 C73 120.3(3) . .
C75 C74 C73 119.5(3) . .
F73 C75 C74 120.0(3) . .
F73 C75 C76 120.5(3) . .
C74 C75 C76 119.6(3) . .
F72 C76 C75 115.9(3) . .
F72 C76 C71 120.0(3) . .
C75 C76 C71 124.0(3) . .
C82 C77 C78 113.5(2) . .
C82 C77 B 122.5(2) . .
C78 C77 B 124.0(2) . .
F78 C78 C79 116.2(2) . .
F78 C78 C77 119.5(2) . .
C79 C78 C77 124.2(2) . .
F79 C79 C80 119.3(2) . .
F79 C79 C78 121.0(2) . .
C80 C79 C78 119.7(2) . .
F80 C80 C79 120.7(3) . .
F80 C80 C81 120.3(3) . .
C79 C80 C81 119.0(2) . .
F81 C81 C80 119.6(3) . .
F81 C81 C82 120.9(3) . .
C80 C81 C82 119.5(3) . .
F82 C82 C77 120.7(2) . .
F82 C82 C81 115.2(2) . .
C77 C82 C81 124.1(2) . .
C84 C83 C88 112.9(3) . .
C84 C83 B 120.3(2) . .
C88 C83 B 126.8(2) . .
F84 C84 C83 119.6(2) . .
F84 C84 C85 115.3(3) . .
C83 C84 C85 125.1(3) . .
F85 C85 C86 119.9(3) . .
F85 C85 C84 121.0(3) . .
C86 C85 C84 119.1(3) . .
F86 C86 C87 120.3(3) . .
F86 C86 C85 120.9(3) . .
C87 C86 C85 118.8(3) . .
F87 C87 C86 119.5(3) . .
F87 C87 C88 120.4(3) . .
C86 C87 C88 120.1(3) . .
F88 C88 C87 115.4(2) . .
F88 C88 C83 120.5(3) . .
C87 C88 C83 124.0(3) . .
C94 C89 C90 120.0 . .
C94 C89 C95 124.3(5) . .
C90 C89 C95 115.5(5) . .
C91 C90 C89 120.0 . .
C91 C90 H90 120.0 . .
C89 C90 H90 120.0 . .
C92 C91 C90 120.0 . .
C92 C91 H91 120.0 . .
C90 C91 H91 120.0 . .
C93 C92 C91 120.0 . .
C93 C92 H92 120.0 . .
C91 C92 H92 120.0 . .
C92 C93 C94 120.0 . .
C92 C93 H93 120.0 . .
C94 C93 H93 120.0 . .
C89 C94 C93 120.0 . .
C89 C94 H94 120.0 . .
C93 C94 H94 120.0 . .
C89 C95 H95A 109.5 . .
C89 C95 H95B 109.5 . .
H95A C95 H95B 109.5 . .
C89 C95 H95C 109.5 . .
H95A C95 H95C 109.5 . .
H95B C95 H95C 109.5 . .
C97 C96 C98 123.9(6) . 2_566
C96 C97 C98 117.7(5) . .
C99 C98 C96 126.3(7) . 2_566
C99 C98 C97 115.3(6) . .
C96 C98 C97 118.4(6) 2_566 .

loop_
_geom_bond_atom_site_label_1
_geom_bond_atom_site_label_2
_geom_bond_distance
_geom_bond_site_symmetry_2
Pd C1 1.991(3) .
Pd N 2.104(2) .
Pd P2 2.3930(6) .
Pd P1 2.4041(6) .
P1 C21 1.848(3) .
P1 C11 1.851(2) .
P1 C31 1.872(2) .
P2 C51 1.852(2) .
P2 C41 1.852(2) .
P2 C61 1.865(2) .
B F70 1.422(3) .
B C71 1.646(4) .
B C77 1.650(4) .
B C83 1.659(4) .
N C7 1.346(3) .
N C3 1.346(3) .
F1 C1 1.399(3) .
F2 C2 1.329(4) .
F3 C2 1.341(3) .
F72 C76 1.351(4) .
F73 C75 1.347(4) .
F74 C74 1.349(3) .
F75 C73 1.336(4) .
F76 C72 1.351(3) .
F78 C78 1.347(3) .
F79 C79 1.350(3) .
F80 C80 1.344(3) .
F81 C81 1.341(3) .
F82 C82 1.351(3) .
F84 C84 1.355(3) .
F85 C85 1.348(4) .
F86 C86 1.344(3) .
F87 C87 1.351(3) .
F88 C88 1.347(3) .
C1 C2 1.298(4) .
C3 C4 1.389(4) .
C3 H3 0.9500 .
C4 C5 1.378(4) .
C4 H4 0.9500 .
C5 C6 1.385(4) .
C5 H5 0.9500 .
C6 C7 1.381(4) .
C6 H6 0.9500 .
C7 H7 0.9500 .
C11 C16 1.533(3) .
C11 C12 1.545(3) .
C11 H11 1.0000 .
C12 C13 1.531(4) .
C12 H12A 0.9900 .
C12 H12B 0.9900 .
C13 C14 1.517(4) .
C13 H13A 0.9900 .
C13 H13B 0.9900 .
C14 C15 1.527(4) .
C14 H14A 0.9900 .
C14 H14B 0.9900 .
C15 C16 1.526(4) .
C15 H15A 0.9900 .
C15 H15B 0.9900 .
C16 H16A 0.9900 .
C16 H16B 0.9900 .
C21 C26 1.525(4) .
C21 C22 1.540(4) .
C21 H21 1.0000 .
C22 C23 1.528(4) .
C22 H22A 0.9900 .
C22 H22B 0.9900 .
C23 C24 1.512(5) .
C23 H23A 0.9900 .
C23 H23B 0.9900 .
C24 C25 1.526(4) .
C24 H24A 0.9900 .
C24 H24B 0.9900 .
C25 C26 1.528(4) .
C25 H25A 0.9900 .
C25 H25B 0.9900 .
C26 H26A 0.9900 .
C26 H26B 0.9900 .
C31 C36 1.531(4) .
C31 C32 1.542(3) .
C31 H31 1.0000 .
C32 C33 1.535(4) .
C32 H32A 0.9900 .
C32 H32B 0.9900 .
C33 C34 1.523(5) .
C33 H33A 0.9900 .
C33 H33B 0.9900 .
C34 C35 1.519(4) .
C34 H34A 0.9900 .
C34 H34B 0.9900 .
C35 C36 1.537(4) .
C35 H35A 0.9900 .
C35 H35B 0.9900 .
C36 H36A 0.9900 .
C36 H36B 0.9900 .
C41 C46 1.537(3) .
C41 C42 1.537(3) .
C41 H41 1.0000 .
C42 C43 1.523(4) .
C42 H42A 0.9900 .
C42 H42B 0.9900 .
C43 C44 1.527(4) .
C43 H43A 0.9900 .
C43 H43B 0.9900 .
C44 C45 1.525(4) .
C44 H44A 0.9900 .
C44 H44B 0.9900 .
C45 C46 1.533(4) .
C45 H45A 0.9900 .
C45 H45B 0.9900 .
C46 H46A 0.9900 .
C46 H46B 0.9900 .
C51 C56 1.532(3) .
C51 C52 1.534(3) .
C51 H51 1.0000 .
C52 C53 1.531(4) .
C52 H52A 0.9900 .
C52 H52B 0.9900 .
C53 C54 1.516(4) .
C53 H53A 0.9900 .
C53 H53B 0.9900 .
C54 C55 1.525(4) .
C54 H54A 0.9900 .
C54 H54B 0.9900 .
C55 C56 1.537(4) .
C55 H55A 0.9900 .
C55 H55B 0.9900 .
C56 H56A 0.9900 .
C56 H56B 0.9900 .
C61 C66 1.534(3) .
C61 C62 1.544(3) .
C61 H61 1.0000 .
C62 C63 1.531(3) .
C62 H62A 0.9900 .
C62 H62B 0.9900 .
C63 C64 1.525(4) .
C63 H63A 0.9900 .
C63 H63B 0.9900 .
C64 C65 1.531(4) .
C64 H64A 0.9900 .
C64 H64B 0.9900 .
C65 C66 1.535(3) .
C65 H65A 0.9900 .
C65 H65B 0.9900 .
C66 H66A 0.9900 .
C66 H66B 0.9900 .
C71 C72 1.381(4) .
C71 C76 1.388(4) .
C72 C73 1.387(4) .
C73 C74 1.371(5) .
C74 C75 1.368(5) .
C75 C76 1.380(4) .
C77 C82 1.382(4) .
C77 C78 1.393(3) .
C78 C79 1.374(4) .
C79 C80 1.368(4) .
C80 C81 1.376(4) .
C81 C82 1.384(4) .
C83 C84 1.381(4) .
C83 C88 1.395(4) .
C84 C85 1.383(4) .
C85 C86 1.374(5) .
C86 C87 1.370(5) .
C87 C88 1.379(4) .
C89 C94 1.361(3) .
C89 C90 1.361(3) .
C89 C95 1.481(10) .
C90 C91 1.361(3) .
C90 H90 0.9500 .
C91 C92 1.361(3) .
C91 H91 0.9500 .
C92 C93 1.361(3) .
C92 H92 0.9500 .
C93 C94 1.361(3) .
C93 H93 0.9500 .
C94 H94 0.9500 .
C95 H95A 0.9800 .
C95 H95B 0.9800 .
C95 H95C 0.9800 .
C96 C97 1.335(8) .
C96 C98 1.407(7) 2_566
C97 C98 1.429(8) .
C98 C99 1.299(9) .
C98 C96 1.407(7) 2_566

loop_
_geom_torsion_atom_site_label_1
_geom_torsion_atom_site_label_2
_geom_torsion_atom_site_label_3
_geom_torsion_atom_site_label_4
_geom_torsion
_geom_torsion_site_symmetry_1
_geom_torsion_site_symmetry_4
C1 Pd P1 C21 133.05(13) . .
N Pd P1 C21 -43.73(11) . .
C1 Pd P1 C11 -111.07(12) . .
N Pd P1 C11 72.15(10) . .
C1 Pd P1 C31 12.74(13) . .
N Pd P1 C31 -164.04(11) . .
C1 Pd P2 C51 -73.46(12) . .
N Pd P2 C51 103.28(10) . .
C1 Pd P2 C41 44.49(12) . .
N Pd P2 C41 -138.77(10) . .
C1 Pd P2 C61 169.57(12) . .
N Pd P2 C61 -13.70(10) . .
P2 Pd N C7 -78.51(17) . .
P1 Pd N C7 105.38(17) . .
P2 Pd N C3 100.58(18) . .
P1 Pd N C3 -75.53(18) . .
P2 Pd C1 C2 102.6(2) . .
P1 Pd C1 C2 -81.5(2) . .
P2 Pd C1 F1 -78.93(17) . .
P1 Pd C1 F1 96.95(17) . .
F1 C1 C2 F2 -179.1(2) . .
Pd C1 C2 F2 -0.5(4) . .
F1 C1 C2 F3 0.8(4) . .
Pd C1 C2 F3 179.38(19) . .
C7 N C3 C4 0.7(3) . .
Pd N C3 C4 -178.37(18) . .
N C3 C4 C5 -0.6(4) . .
C3 C4 C5 C6 0.0(4) . .
C4 C5 C6 C7 0.5(4) . .
C3 N C7 C6 -0.3(3) . .
Pd N C7 C6 178.85(18) . .
C5 C6 C7 N -0.3(4) . .
C21 P1 C11 C16 169.66(18) . .
C31 P1 C11 C16 -81.53(19) . .
Pd P1 C11 C16 45.77(19) . .
C21 P1 C11 C12 -60.6(2) . .
C31 P1 C11 C12 48.2(2) . .
Pd P1 C11 C12 175.51(16) . .
C16 C11 C12 C13 -56.1(3) . .
P1 C11 C12 C13 172.78(19) . .
C11 C12 C13 C14 55.1(3) . .
C12 C13 C14 C15 -55.3(3) . .
C13 C14 C15 C16 56.0(4) . .
C14 C15 C16 C11 -56.4(3) . .
C12 C11 C16 C15 56.8(3) . .
P1 C11 C16 C15 -171.61(17) . .
C11 P1 C21 C26 -43.9(2) . .
C31 P1 C21 C26 -158.30(19) . .
Pd P1 C21 C26 74.4(2) . .
C11 P1 C21 C22 -171.87(18) . .
C31 P1 C21 C22 73.7(2) . .
Pd P1 C21 C22 -53.6(2) . .
C26 C21 C22 C23 54.9(3) . .
P1 C21 C22 C23 -173.8(2) . .
C21 C22 C23 C24 -55.3(4) . .
C22 C23 C24 C25 57.0(4) . .
C23 C24 C25 C26 -57.9(3) . .
C22 C21 C26 C25 -56.0(3) . .
P1 C21 C26 C25 176.72(19) . .
C24 C25 C26 C21 57.4(3) . .
C21 P1 C31 C36 156.16(18) . .
C11 P1 C31 C36 46.5(2) . .
Pd P1 C31 C36 -76.24(19) . .
C21 P1 C31 C32 27.5(2) . .
C11 P1 C31 C32 -82.2(2) . .
Pd P1 C31 C32 155.10(17) . .
C36 C31 C32 C33 56.5(3) . .
P1 C31 C32 C33 -173.6(2) . .
C31 C32 C33 C34 -56.3(3) . .
C32 C33 C34 C35 55.9(3) . .
C33 C34 C35 C36 -55.6(3) . .
C32 C31 C36 C35 -57.7(3) . .
P1 C31 C36 C35 169.79(18) . .
C34 C35 C36 C31 57.5(3) . .
C51 P2 C41 C46 -53.2(2) . .
C61 P2 C41 C46 56.7(2) . .
Pd P2 C41 C46 -176.99(16) . .
C51 P2 C41 C42 176.94(17) . .
C61 P2 C41 C42 -73.10(19) . .
Pd P2 C41 C42 53.21(19) . .
C46 C41 C42 C43 58.6(3) . .
P2 C41 C42 C43 -168.94(18) . .
C41 C42 C43 C44 -56.1(3) . .
C42 C43 C44 C45 54.5(3) . .
C43 C44 C45 C46 -55.0(3) . .
C44 C45 C46 C41 57.2(3) . .
C42 C41 C46 C45 -59.1(3) . .
P2 C41 C46 C45 168.90(19) . .
C41 P2 C51 C56 -175.31(17) . .
C61 P2 C51 C56 69.45(19) . .
Pd P2 C51 C56 -52.94(18) . .
C41 P2 C51 C52 -48.2(2) . .
C61 P2 C51 C52 -163.48(18) . .
Pd P2 C51 C52 74.13(19) . .
C56 C51 C52 C53 -57.2(3) . .
P2 C51 C52 C53 175.49(18) . .
C51 C52 C53 C54 58.0(3) . .
C52 C53 C54 C55 -56.9(3) . .
C53 C54 C55 C56 55.2(4) . .
C52 C51 C56 C55 56.0(3) . .
P2 C51 C56 C55 -174.01(19) . .
C54 C55 C56 C51 -55.1(3) . .
C51 P2 C61 C66 166.40(17) . .
C41 P2 C61 C66 55.7(2) . .
Pd P2 C61 C66 -70.23(18) . .
C51 P2 C61 C62 38.8(2) . .
C41 P2 C61 C62 -71.9(2) . .
Pd P2 C61 C62 162.19(16) . .
C66 C61 C62 C63 57.9(3) . .
P2 C61 C62 C63 -172.85(17) . .
C61 C62 C63 C64 -56.2(3) . .
C62 C63 C64 C65 54.6(3) . .
C63 C64 C65 C66 -55.1(3) . .
C62 C61 C66 C65 -59.8(3) . .
P2 C61 C66 C65 168.40(17) . .
C64 C65 C66 C61 58.7(3) . .
F70 B C71 C72 -134.9(3) . .
C77 B C71 C72 -16.3(4) . .
C83 B C71 C72 108.3(3) . .
F70 B C71 C76 47.7(3) . .
C77 B C71 C76 166.3(2) . .
C83 B C71 C76 -69.1(3) . .
C76 C71 C72 F76 178.4(3) . .
B C71 C72 F76 0.9(4) . .
C76 C71 C72 C73 -1.2(4) . .
B C71 C72 C73 -178.7(3) . .
F76 C72 C73 F75 1.4(4) . .
C71 C72 C73 F75 -178.9(3) . .
F76 C72 C73 C74 -178.2(3) . .
C71 C72 C73 C74 1.5(4) . .
F75 C73 C74 F74 -0.6(4) . .
C72 C73 C74 F74 179.0(3) . .
F75 C73 C74 C75 -179.9(3) . .
C72 C73 C74 C75 -0.3(4) . .
F74 C74 C75 F73 -1.5(5) . .
C73 C74 C75 F73 177.7(3) . .
F74 C74 C75 C76 179.7(3) . .
C73 C74 C75 C76 -1.0(5) . .
F73 C75 C76 F72 -0.4(5) . .
C74 C75 C76 F72 178.3(3) . .
F73 C75 C76 C71 -177.4(3) . .
C74 C75 C76 C71 1.3(5) . .
C72 C71 C76 F72 -177.1(3) . .
B C71 C76 F72 0.6(4) . .
C72 C71 C76 C75 -0.2(4) . .
B C71 C76 C75 177.5(3) . .
F70 B C77 C82 27.9(3) . .
C71 B C77 C82 -90.4(3) . .
C83 B C77 C82 145.1(2) . .
F70 B C77 C78 -150.8(3) . .
C71 B C77 C78 90.9(3) . .
C83 B C77 C78 -33.6(4) . .
C82 C77 C78 F78 175.4(2) . .
B C77 C78 F78 -5.8(4) . .
C82 C77 C78 C79 -2.5(4) . .
B C77 C78 C79 176.3(3) . .
F78 C78 C79 F79 1.7(4) . .
C77 C78 C79 F79 179.7(3) . .
F78 C78 C79 C80 -177.6(3) . .
C77 C78 C79 C80 0.4(4) . .
F79 C79 C80 F80 0.8(4) . .
C78 C79 C80 F80 -179.9(3) . .
F79 C79 C80 C81 -178.0(3) . .
C78 C79 C80 C81 1.3(4) . .
F80 C80 C81 F81 0.1(5) . .
C79 C80 C81 F81 178.9(3) . .
F80 C80 C81 C82 -179.5(3) . .
C79 C80 C81 C82 -0.6(5) . .
C78 C77 C82 F82 -175.4(2) . .
B C77 C82 F82 5.8(4) . .
C78 C77 C82 C81 3.2(4) . .
B C77 C82 C81 -175.7(3) . .
F81 C81 C82 F82 -2.7(4) . .
C80 C81 C82 F82 176.9(3) . .
F81 C81 C82 C77 178.7(3) . .
C80 C81 C82 C77 -1.7(5) . .
F70 B C83 C84 45.1(3) . .
C71 B C83 C84 161.9(2) . .
C77 B C83 C84 -72.5(3) . .
F70 B C83 C88 -132.3(3) . .
C71 B C83 C88 -15.4(4) . .
C77 B C83 C88 110.1(3) . .
C88 C83 C84 F84 -177.8(2) . .
B C83 C84 F84 4.5(4) . .
C88 C83 C84 C85 0.8(4) . .
B C83 C84 C85 -176.9(3) . .
F84 C84 C85 F85 -1.0(4) . .
C83 C84 C85 F85 -179.7(3) . .
F84 C84 C85 C86 178.4(3) . .
C83 C84 C85 C86 -0.3(5) . .
F85 C85 C86 F86 0.9(5) . .
C84 C85 C86 F86 -178.5(3) . .
F85 C85 C86 C87 179.4(3) . .
C84 C85 C86 C87 0.0(5) . .
F86 C86 C87 F87 -1.1(4) . .
C85 C86 C87 F87 -179.7(3) . .
F86 C86 C87 C88 178.2(3) . .
C85 C86 C87 C88 -0.3(4) . .
F87 C87 C88 F88 1.3(4) . .
C86 C87 C88 F88 -178.0(2) . .
F87 C87 C88 C83 -179.7(2) . .
C86 C87 C88 C83 1.0(4) . .
C84 C83 C88 F88 177.8(2) . .
B C83 C88 F88 -4.7(4) . .
C84 C83 C88 C87 -1.2(4) . .
B C83 C88 C87 176.3(2) . .
C94 C89 C90 C91 0.0 . .
C95 C89 C90 C91 174.7(6) . .
C89 C90 C91 C92 0.0 . .
C90 C91 C92 C93 0.0 . .
C91 C92 C93 C94 0.0 . .
C90 C89 C94 C93 0.0 . .
C95 C89 C94 C93 -174.2(6) . .
C92 C93 C94 C89 0.0 . .
C98 C96 C97 C98 -1.1(8) 2_566 .
C96 C97 C98 C99 -179.5(6) . .
C96 C97 C98 C96 1.0(8) . 2_566
